data_4087521
loop_
_publ_author_name
'Ohashi, Masato'
'Kawashima, Takuya'
'Taniguchi, Tomoaki'
'Kikushima, Kotaro'
'Ogoshi, Sensuke'

_publ_section_title
;
 2,2,3,3-Tetrafluoronickelacyclopentanes Generated via the Oxidative
 Cyclization of Tetrafluoroethylene and Simple Alkenes: A Key Intermediate
 in Nickel-Catalyzed C--C Bond-Forming Reactions
;
_journal_issue 9
_journal_name_full Organometallics
_journal_page_first 1604
_journal_paper_doi 10.1021/acs.organomet.5b00218
_journal_volume 34
_journal_year 2015
_chemical_formula_sum 'C40 H34 F4 Ni P2'
_chemical_formula_weight 711.32
_space_group_crystal_system orthorhombic
_space_group_IT_number 33
_space_group_name_Hall 'P 2c -2n'
_space_group_name_H-M_alt 'P n a 21'
_atom_sites_solution_hydrogens geom
_audit_creation_method SHELXL-2013
_cell_angle_alpha 90
_cell_angle_beta 90
_cell_angle_gamma 90
_cell_formula_units_Z 4
_cell_length_a 9.5320(3)
_cell_length_b 36.1812(11)
_cell_length_c 9.6015(4)
_cell_measurement_reflns_used 17766
_cell_measurement_temperature 123(2)
_cell_measurement_theta_max 25.30
_cell_measurement_theta_min 3.07
_cell_volume 3311.4(2)
_computing_cell_refinement 'RAPID AUTO'
_computing_data_collection 'RAPID AUTO (Rigaku, ????)'
_computing_data_reduction 'RAPID AUTO'
_computing_molecular_graphics 'CrystalMaker for Windows ver. 2.7.6'
_computing_publication_material 'SHELXL-2013 (Sheldrick, 2013) and modified'
_computing_structure_refinement 'SHELXL-2013 (Sheldrick, 2013)'
_computing_structure_solution 'Sir2011 (Murla, et al., 2012)'
_diffrn_ambient_temperature 123(2)
_diffrn_detector_area_resol_mean 10.00
_diffrn_measured_fraction_theta_full 0.997
_diffrn_measured_fraction_theta_max 0.997
_diffrn_measurement_device_type 'Rigaku R-AXIS RAPID'
_diffrn_measurement_method \w
_diffrn_radiation_type MoK\a
_diffrn_radiation_wavelength 0.71075
_diffrn_reflns_av_R_equivalents 0.0359
_diffrn_reflns_av_unetI/netI 0.0394
_diffrn_reflns_Laue_measured_fraction_full 0.997
_diffrn_reflns_Laue_measured_fraction_max 0.997
_diffrn_reflns_limit_h_max 10
_diffrn_reflns_limit_h_min -11
_diffrn_reflns_limit_k_max 42
_diffrn_reflns_limit_k_min -43
_diffrn_reflns_limit_l_max 11
_diffrn_reflns_limit_l_min -11
_diffrn_reflns_number 21005
_diffrn_reflns_point_group_measured_fraction_full 0.997
_diffrn_reflns_point_group_measured_fraction_max 0.997
_diffrn_reflns_theta_full 25.242
_diffrn_reflns_theta_max 25.299
_diffrn_reflns_theta_min 3.064
_exptl_absorpt_coefficient_mu 0.734
_exptl_absorpt_correction_T_max 1.000
_exptl_absorpt_correction_T_min 0.632
_exptl_absorpt_correction_type multi-scan
_exptl_absorpt_process_details 'ABSCOR (Rigaku, 1995)'
_exptl_crystal_colour colorless
_exptl_crystal_density_diffrn 1.427
_exptl_crystal_density_method 'not measured'
_exptl_crystal_description block
_exptl_crystal_F_000 1472
_exptl_crystal_size_max 0.10
_exptl_crystal_size_mid 0.10
_exptl_crystal_size_min 0.10
_refine_diff_density_max 0.331
_refine_diff_density_min -0.206
_refine_diff_density_rms 0.046
_refine_ls_abs_structure_details
;
 Flack x determined using 2419 quotients [(I+)-(I-)]/[(I+)+(I-)]
 (Parsons and Flack (2004), Acta Cryst. A60, s61).
;
_refine_ls_abs_structure_Flack 0.002(6)
_refine_ls_extinction_method none
_refine_ls_goodness_of_fit_ref 1.027
_refine_ls_hydrogen_treatment constr
_refine_ls_matrix_type full
_refine_ls_number_parameters 424
_refine_ls_number_reflns 6019
_refine_ls_number_restraints 1
_refine_ls_restrained_S_all 1.027
_refine_ls_R_factor_all 0.0309
_refine_ls_R_factor_gt 0.0263
_refine_ls_shift/su_max 0.001
_refine_ls_shift/su_mean 0.000
_refine_ls_structure_factor_coef Fsqd
_refine_ls_weighting_details 'w=1/[\s^2^(Fo^2^)+(0.0320P)^2^+0.1299P] where P=(Fo^2^+2Fc^2^)/3'
_refine_ls_weighting_scheme calc
_refine_ls_wR_factor_gt 0.0597
_refine_ls_wR_factor_ref 0.0619
_reflns_Friedel_coverage 0.878
_reflns_Friedel_fraction_full 0.997
_reflns_Friedel_fraction_max 0.996
_reflns_number_gt 5547
_reflns_number_total 6019
_reflns_threshold_expression 'I > 2\s(I)'
_cod_data_source_file om5b00218_si_002.cif
_cod_data_source_block Complex1
_cod_database_code 4087521
_shelx_space_group_comment
;
The symmetry employed for this shelxl refinement is uniquely defined
by the following loop, which should always be used as a source of
symmetry information in preference to the above space-group names.
They are only intended as comments.
;
_shelxl_version_number 2013-4

loop_
_space_group_symop_operation_xyz
'x, y, z'
'-x, -y, z+1/2'
'-x+1/2, y+1/2, z+1/2'
'x+1/2, -y+1/2, z'

loop_
_atom_site_label
_atom_site_type_symbol
_atom_site_fract_x
_atom_site_fract_y
_atom_site_fract_z
_atom_site_U_iso_or_equiv
_atom_site_adp_type
_atom_site_occupancy
_atom_site_site_symmetry_order
_atom_site_calc_flag
_atom_site_refinement_flags_posn
_atom_site_refinement_flags_adp
Ni Ni 0.24541(4) 0.13098(2) 0.74165(5) 0.01574(10) Uani 1 1 d . .
P1 P 0.33273(8) 0.07542(2) 0.69676(8) 0.01581(17) Uani 1 1 d . .
P2 P 0.41393(8) 0.16585(2) 0.64093(9) 0.01764(17) Uani 1 1 d . .
F1 F 0.1512(2) 0.08574(5) 0.9648(2) 0.0296(5) Uani 1 1 d . .
F2 F -0.00628(19) 0.09690(5) 0.8038(2) 0.0297(4) Uani 1 1 d . .
F3 F 0.1524(2) 0.15690(5) 1.0453(2) 0.0301(5) Uani 1 1 d . .
F4 F -0.0580(2) 0.13326(5) 1.0449(2) 0.0349(5) Uani 1 1 d . .
C1 C 0.1082(3) 0.11258(8) 0.8706(3) 0.0209(7) Uani 1 1 d . .
C2 C 0.0482(3) 0.14460(9) 0.9568(4) 0.0258(7) Uani 1 1 d . .
C3 C 0.0068(4) 0.17377(9) 0.8571(4) 0.0286(8) Uani 1 1 d . .
H3A H -0.0040 0.1978 0.9055 0.034 Uiso 1 1 calc R U
H3B H -0.0834 0.1674 0.8119 0.034 Uiso 1 1 calc R U
C4 C 0.1246(3) 0.17596(8) 0.7488(4) 0.0238(7) Uani 1 1 d . .
H4A H 0.1842 0.1976 0.7700 0.029 Uiso 1 1 calc R U
H4B H 0.0823 0.1799 0.6558 0.029 Uiso 1 1 calc R U
C111 C 0.5003(3) 0.06337(8) 0.7747(3) 0.0199(7) Uani 1 1 d . .
C112 C 0.5558(4) 0.08702(9) 0.8761(4) 0.0250(7) Uani 1 1 d . .
H112 H 0.5065 0.1088 0.9018 0.030 Uiso 1 1 calc R U
C113 C 0.6832(4) 0.07863(11) 0.9391(4) 0.0364(9) Uani 1 1 d . .
H113 H 0.7209 0.0948 1.0074 0.044 Uiso 1 1 calc R U
C114 C 0.7551(4) 0.04707(12) 0.9032(5) 0.0413(11) Uani 1 1 d . .
H114 H 0.8436 0.0419 0.9444 0.050 Uiso 1 1 calc R U
C115 C 0.6981(4) 0.02291(10) 0.8069(4) 0.0358(9) Uani 1 1 d . .
H115 H 0.7466 0.0008 0.7841 0.043 Uiso 1 1 calc R U
C116 C 0.5714(3) 0.03066(8) 0.7437(4) 0.0263(7) Uani 1 1 d . .
H116 H 0.5325 0.0137 0.6788 0.032 Uiso 1 1 calc R U
C121 C 0.2298(3) 0.03334(7) 0.7356(4) 0.0179(6) Uani 1 1 d . .
C122 C 0.1233(3) 0.02131(9) 0.6482(4) 0.0232(7) Uani 1 1 d . .
H122 H 0.1042 0.0344 0.5646 0.028 Uiso 1 1 calc R U
C123 C 0.0443(3) -0.00977(9) 0.6816(4) 0.0269(8) Uani 1 1 d . .
H123 H -0.0284 -0.0178 0.6210 0.032 Uiso 1 1 calc R U
C124 C 0.0715(3) -0.02898(9) 0.8026(4) 0.0262(8) Uani 1 1 d . .
H124 H 0.0180 -0.0503 0.8246 0.031 Uiso 1 1 calc R U
C125 C 0.1759(3) -0.01733(9) 0.8916(4) 0.0277(8) Uani 1 1 d . .
H125 H 0.1941 -0.0305 0.9752 0.033 Uiso 1 1 calc R U
C126 C 0.2548(3) 0.01387(9) 0.8586(4) 0.0232(7) Uani 1 1 d . .
H126 H 0.3263 0.0220 0.9205 0.028 Uiso 1 1 calc R U
C131 C 0.3536(3) 0.07373(8) 0.5073(3) 0.0184(7) Uani 1 1 d . .
C132 C 0.2425(3) 0.08863(9) 0.4293(4) 0.0212(7) Uani 1 1 d . .
H132 H 0.1617 0.0977 0.4761 0.025 Uiso 1 1 calc R U
C133 C 0.2490(4) 0.09025(9) 0.2843(3) 0.0262(8) Uani 1 1 d . .
H133 H 0.1721 0.0997 0.2325 0.031 Uiso 1 1 calc R U
C134 C 0.3685(4) 0.07794(9) 0.2164(4) 0.0293(8) Uani 1 1 d . .
H134 H 0.3740 0.0791 0.1178 0.035 Uiso 1 1 calc R U
C135 C 0.4800(4) 0.06390(9) 0.2922(4) 0.0265(8) Uani 1 1 d . .
H135 H 0.5619 0.0556 0.2453 0.032 Uiso 1 1 calc R U
C136 C 0.4726(3) 0.06188(8) 0.4368(4) 0.0214(7) Uani 1 1 d . .
H136 H 0.5499 0.0523 0.4879 0.026 Uiso 1 1 calc R U
C211 C 0.3463(3) 0.20333(9) 0.5301(3) 0.0213(7) Uani 1 1 d . .
C212 C 0.3902(3) 0.23972(8) 0.5388(4) 0.0240(7) Uani 1 1 d . .
H212 H 0.4591 0.2465 0.6056 0.029 Uiso 1 1 calc R U
C213 C 0.3346(4) 0.26643(9) 0.4507(4) 0.0289(8) Uani 1 1 d . .
H213 H 0.3646 0.2914 0.4586 0.035 Uiso 1 1 calc R U
C214 C 0.2358(4) 0.25694(9) 0.3517(4) 0.0321(9) Uani 1 1 d . .
H214 H 0.1980 0.2753 0.2917 0.039 Uiso 1 1 calc R U
C215 C 0.1920(4) 0.22040(10) 0.3402(4) 0.0328(8) Uani 1 1 d . .
H215 H 0.1251 0.2136 0.2714 0.039 Uiso 1 1 calc R U
C216 C 0.2460(3) 0.19414(9) 0.4289(4) 0.0263(8) Uani 1 1 d . .
H216 H 0.2147 0.1693 0.4215 0.032 Uiso 1 1 calc R U
C221 C 0.5619(3) 0.14949(8) 0.5332(3) 0.0189(7) Uani 1 1 d . .
C222 C 0.6794(3) 0.13304(8) 0.5956(4) 0.0222(7) Uani 1 1 d . .
H222 H 0.6815 0.1298 0.6937 0.027 Uiso 1 1 calc R U
C223 C 0.7930(4) 0.12148(9) 0.5155(4) 0.0279(8) Uani 1 1 d . .
H223 H 0.8716 0.1102 0.5591 0.033 Uiso 1 1 calc R U
C224 C 0.7918(4) 0.12632(9) 0.3727(4) 0.0305(8) Uani 1 1 d . .
H224 H 0.8699 0.1188 0.3183 0.037 Uiso 1 1 calc R U
C225 C 0.6765(4) 0.14217(9) 0.3095(4) 0.0298(8) Uani 1 1 d . .
H225 H 0.6751 0.1452 0.2113 0.036 Uiso 1 1 calc R U
C226 C 0.5622(4) 0.15369(8) 0.3887(4) 0.0230(7) Uani 1 1 d . .
H226 H 0.4836 0.1645 0.3438 0.028 Uiso 1 1 calc R U
C231 C 0.5067(3) 0.19041(8) 0.7814(3) 0.0201(7) Uani 1 1 d . .
C232 C 0.6316(3) 0.20940(8) 0.7547(4) 0.0226(7) Uani 1 1 d . .
H232 H 0.6719 0.2087 0.6642 0.027 Uiso 1 1 calc R U
C233 C 0.6967(4) 0.22917(8) 0.8592(4) 0.0267(8) Uani 1 1 d . .
H233 H 0.7818 0.2419 0.8402 0.032 Uiso 1 1 calc R U
C234 C 0.6394(4) 0.23073(10) 0.9914(4) 0.0312(9) Uani 1 1 d . .
H234 H 0.6841 0.2447 1.0626 0.037 Uiso 1 1 calc R U
C235 C 0.5154(4) 0.21170(9) 1.0193(4) 0.0312(8) Uani 1 1 d . .
H235 H 0.4758 0.2125 1.1100 0.037 Uiso 1 1 calc R U
C236 C 0.4497(4) 0.19157(9) 0.9147(3) 0.0242(7) Uani 1 1 d . .
H236 H 0.3654 0.1785 0.9343 0.029 Uiso 1 1 calc R U

loop_
_atom_site_aniso_label
_atom_site_aniso_U_11
_atom_site_aniso_U_22
_atom_site_aniso_U_33
_atom_site_aniso_U_23
_atom_site_aniso_U_13
_atom_site_aniso_U_12
Ni 0.01635(18) 0.01558(17) 0.01529(18) 0.00079(18) 0.00092(16) 0.00015(15)
P1 0.0160(4) 0.0156(4) 0.0159(4) 0.0008(3) -0.0005(3) -0.0010(3)
P2 0.0202(4) 0.0153(4) 0.0174(4) 0.0011(3) 0.0021(3) -0.0005(3)
F1 0.0407(11) 0.0277(10) 0.0205(11) 0.0065(8) 0.0063(10) 0.0036(9)
F2 0.0215(9) 0.0369(11) 0.0308(11) -0.0075(9) 0.0023(8) -0.0088(8)
F3 0.0319(11) 0.0358(10) 0.0226(11) -0.0072(9) 0.0021(9) -0.0060(9)
F4 0.0300(11) 0.0416(12) 0.0331(13) -0.0050(10) 0.0157(10) -0.0040(9)
C1 0.0186(16) 0.0241(16) 0.0199(17) 0.0004(14) -0.0029(14) -0.0005(13)
C2 0.0194(16) 0.0376(19) 0.0203(18) -0.0042(15) 0.0064(15) -0.0036(14)
C3 0.0235(17) 0.0243(17) 0.038(2) -0.0048(16) 0.0018(16) 0.0055(14)
C4 0.0222(15) 0.0228(15) 0.0263(18) -0.0006(15) 0.0004(16) 0.0041(13)
C111 0.0189(15) 0.0213(15) 0.0195(19) 0.0061(12) 0.0004(13) -0.0032(13)
C112 0.0250(17) 0.0289(17) 0.0212(18) 0.0078(15) -0.0003(15) -0.0066(14)
C113 0.032(2) 0.046(2) 0.031(2) 0.0157(18) -0.0121(18) -0.0164(18)
C114 0.0222(18) 0.052(3) 0.050(3) 0.029(2) -0.0132(18) -0.0091(18)
C115 0.0232(18) 0.036(2) 0.048(2) 0.0180(18) 0.0004(18) 0.0021(16)
C116 0.0239(15) 0.0238(15) 0.0311(19) 0.0048(16) 0.0012(17) -0.0023(13)
C121 0.0175(14) 0.0163(12) 0.0200(16) 0.0001(15) 0.0045(15) -0.0011(11)
C122 0.0256(17) 0.0231(15) 0.0208(17) 0.0028(14) 0.0015(15) -0.0003(14)
C123 0.0216(16) 0.0274(17) 0.032(2) -0.0048(15) 0.0042(15) -0.0062(14)
C124 0.0239(18) 0.0195(16) 0.035(2) 0.0003(15) 0.0105(15) -0.0043(14)
C125 0.0241(17) 0.0256(18) 0.033(2) 0.0083(15) 0.0069(16) 0.0026(15)
C126 0.0217(17) 0.0233(16) 0.0245(19) 0.0042(15) -0.0002(15) -0.0028(13)
C131 0.0219(16) 0.0134(15) 0.0198(17) 0.0007(12) -0.0003(14) -0.0062(13)
C132 0.0221(16) 0.0219(16) 0.0197(18) 0.0024(13) 0.0008(14) -0.0010(13)
C133 0.0314(19) 0.0267(17) 0.0204(19) 0.0019(13) -0.0077(15) -0.0070(14)
C134 0.0412(19) 0.0305(17) 0.016(2) -0.0018(14) 0.0008(16) -0.0135(16)
C135 0.0301(19) 0.0252(17) 0.0243(19) -0.0064(14) 0.0062(15) -0.0068(15)
C136 0.0211(16) 0.0173(15) 0.0257(19) -0.0010(13) 0.0006(14) -0.0025(13)
C211 0.0237(16) 0.0221(16) 0.0180(17) 0.0014(13) 0.0064(14) 0.0068(13)
C212 0.0291(18) 0.0240(17) 0.0190(18) 0.0023(14) 0.0072(15) 0.0019(14)
C213 0.042(2) 0.0179(16) 0.027(2) 0.0014(15) 0.0064(17) 0.0054(15)
C214 0.048(2) 0.0255(18) 0.0232(19) 0.0074(15) 0.0033(18) 0.0119(16)
C215 0.039(2) 0.037(2) 0.022(2) 0.0012(16) -0.0045(17) 0.0059(17)
C216 0.0319(18) 0.0230(18) 0.0240(19) 0.0007(14) -0.0010(15) 0.0012(14)
C221 0.0240(16) 0.0102(14) 0.0226(18) -0.0002(13) 0.0038(14) -0.0048(13)
C222 0.0264(18) 0.0179(15) 0.0224(18) 0.0016(13) 0.0036(15) -0.0037(14)
C223 0.0276(18) 0.0220(17) 0.034(2) 0.0009(16) 0.0050(16) 0.0020(15)
C224 0.0342(19) 0.0229(17) 0.034(2) -0.0020(16) 0.0153(18) 0.0012(15)
C225 0.043(2) 0.0247(17) 0.0221(18) -0.0036(15) 0.0083(16) -0.0033(17)
C226 0.0307(17) 0.0167(15) 0.0216(19) -0.0023(13) 0.0022(15) -0.0014(14)
C231 0.0232(16) 0.0132(14) 0.0240(19) -0.0003(12) -0.0003(13) 0.0023(13)
C232 0.0233(15) 0.0210(15) 0.0235(18) -0.0003(14) 0.0010(15) -0.0003(13)
C233 0.0277(18) 0.0179(16) 0.034(2) 0.0011(15) -0.0040(17) -0.0016(14)
C234 0.037(2) 0.0279(19) 0.029(2) -0.0057(15) -0.0093(17) -0.0023(16)
C235 0.039(2) 0.034(2) 0.0204(19) 0.0000(15) -0.0002(16) 0.0029(17)
C236 0.0278(17) 0.0230(17) 0.0219(18) 0.0029(13) 0.0016(15) 0.0009(14)

loop_
_atom_type_symbol
_atom_type_description
_atom_type_scat_dispersion_real
_atom_type_scat_dispersion_imag
_atom_type_scat_source
C C 0.0033 0.0016 'International Tables Vol C Tables 4.2.6.8 and 6.1.1.4'
H H 0.0000 0.0000 'International Tables Vol C Tables 4.2.6.8 and 6.1.1.4'
F F 0.0171 0.0103 'International Tables Vol C Tables 4.2.6.8 and 6.1.1.4'
P P 0.1023 0.0942 'International Tables Vol C Tables 4.2.6.8 and 6.1.1.4'
Ni Ni 0.3393 1.1124 'International Tables Vol C Tables 4.2.6.8 and 6.1.1.4'

loop_
_geom_angle_atom_site_label_1
_geom_angle_atom_site_label_2
_geom_angle_atom_site_label_3
_geom_angle
C1 Ni C4 82.39(13)
C1 Ni P1 93.82(10)
C4 Ni P1 164.30(10)
C1 Ni P2 162.49(10)
C4 Ni P2 88.27(10)
P1 Ni P2 98.97(3)
C111 P1 C131 107.79(15)
C111 P1 C121 100.69(13)
C131 P1 C121 103.31(16)
C111 P1 Ni 117.87(10)
C131 P1 Ni 105.33(10)
C121 P1 Ni 120.53(9)
C211 P2 C231 103.64(15)
C211 P2 C221 100.36(14)
C231 P2 C221 101.42(15)
C211 P2 Ni 114.20(11)
C231 P2 Ni 107.31(11)
C221 P2 Ni 127.14(9)
F2 C1 F1 104.3(2)
F2 C1 C2 105.3(2)
F1 C1 C2 106.7(3)
F2 C1 Ni 112.3(2)
F1 C1 Ni 117.5(2)
C2 C1 Ni 109.9(2)
F4 C2 F3 104.3(3)
F4 C2 C3 114.4(3)
F3 C2 C3 111.1(3)
F4 C2 C1 112.3(3)
F3 C2 C1 107.8(3)
C3 C2 C1 106.8(3)
C2 C3 C4 106.3(3)
C2 C3 H3A 110.5
C4 C3 H3A 110.5
C2 C3 H3B 110.5
C4 C3 H3B 110.5
H3A C3 H3B 108.7
C3 C4 Ni 113.8(2)
C3 C4 H4A 108.8
Ni C4 H4A 108.8
C3 C4 H4B 108.8
Ni C4 H4B 108.8
H4A C4 H4B 107.7
C116 C111 C112 118.9(3)
C116 C111 P1 122.8(3)
C112 C111 P1 118.2(2)
C113 C112 C111 120.0(3)
C113 C112 H112 120.0
C111 C112 H112 120.0
C114 C113 C112 120.5(4)
C114 C113 H113 119.7
C112 C113 H113 119.7
C113 C114 C115 119.7(3)
C113 C114 H114 120.1
C115 C114 H114 120.1
C116 C115 C114 120.6(4)
C116 C115 H115 119.7
C114 C115 H115 119.7
C115 C116 C111 120.2(3)
C115 C116 H116 119.9
C111 C116 H116 119.9
C122 C121 C126 118.6(3)
C122 C121 P1 121.7(3)
C126 C121 P1 119.7(2)
C121 C122 C123 120.7(3)
C121 C122 H122 119.7
C123 C122 H122 119.7
C124 C123 C122 120.0(3)
C124 C123 H123 120.0
C122 C123 H123 120.0
C123 C124 C125 120.3(3)
C123 C124 H124 119.8
C125 C124 H124 119.8
C124 C125 C126 119.8(3)
C124 C125 H125 120.1
C126 C125 H125 120.1
C125 C126 C121 120.6(3)
C125 C126 H126 119.7
C121 C126 H126 119.7
C136 C131 C132 118.3(3)
C136 C131 P1 125.7(3)
C132 C131 P1 115.8(2)
C133 C132 C131 121.0(3)
C133 C132 H132 119.5
C131 C132 H132 119.5
C134 C133 C132 119.5(3)
C134 C133 H133 120.3
C132 C133 H133 120.3
C135 C134 C133 120.1(3)
C135 C134 H134 119.9
C133 C134 H134 119.9
C134 C135 C136 120.3(3)
C134 C135 H135 119.8
C136 C135 H135 119.8
C131 C136 C135 120.7(3)
C131 C136 H136 119.6
C135 C136 H136 119.6
C212 C211 C216 118.2(3)
C212 C211 P2 124.1(3)
C216 C211 P2 117.7(2)
C211 C212 C213 120.6(3)
C211 C212 H212 119.7
C213 C212 H212 119.7
C214 C213 C212 120.4(3)
C214 C213 H213 119.8
C212 C213 H213 119.8
C213 C214 C215 119.7(3)
C213 C214 H214 120.1
C215 C214 H214 120.1
C216 C215 C214 119.6(4)
C216 C215 H215 120.2
C214 C215 H215 120.2
C215 C216 C211 121.3(3)
C215 C216 H216 119.3
C211 C216 H216 119.3
C226 C221 C222 117.9(3)
C226 C221 P2 121.6(3)
C222 C221 P2 120.4(3)
C223 C222 C221 120.8(3)
C223 C222 H222 119.6
C221 C222 H222 119.6
C224 C223 C222 120.2(4)
C224 C223 H223 119.9
C222 C223 H223 119.9
C225 C224 C223 119.7(4)
C225 C224 H224 120.2
C223 C224 H224 120.2
C224 C225 C226 120.5(4)
C224 C225 H225 119.7
C226 C225 H225 119.7
C225 C226 C221 120.8(3)
C225 C226 H226 119.6
C221 C226 H226 119.6
C236 C231 C232 119.1(3)
C236 C231 P2 120.0(2)
C232 C231 P2 120.8(3)
C233 C232 C231 120.3(3)
C233 C232 H232 119.9
C231 C232 H232 119.9
C232 C233 C234 120.8(3)
C232 C233 H233 119.6
C234 C233 H233 119.6
C233 C234 C235 119.4(3)
C233 C234 H234 120.3
C235 C234 H234 120.3
C236 C235 C234 120.1(3)
C236 C235 H235 119.9
C234 C235 H235 119.9
C235 C236 C231 120.3(3)
C235 C236 H236 119.9
C231 C236 H236 119.9

loop_
_geom_bond_atom_site_label_1
_geom_bond_atom_site_label_2
_geom_bond_distance
Ni C1 1.920(3)
Ni C4 1.995(3)
Ni P1 2.2179(8)
Ni P2 2.2599(9)
P1 C111 1.817(3)
P1 C131 1.831(3)
P1 C121 1.849(3)
P2 C211 1.840(3)
P2 C231 1.841(3)
P2 C221 1.846(3)
F1 C1 1.389(4)
F2 C1 1.387(4)
F3 C2 1.381(4)
F4 C2 1.381(4)
C1 C2 1.535(5)
C2 C3 1.478(5)
C3 C4 1.533(5)
C3 H3A 0.9900
C3 H3B 0.9900
C4 H4A 0.9900
C4 H4B 0.9900
C111 C116 1.396(4)
C111 C112 1.400(5)
C112 C113 1.390(5)
C112 H112 0.9500
C113 C114 1.376(6)
C113 H113 0.9500
C114 C115 1.384(6)
C114 H114 0.9500
C115 C116 1.381(5)
C115 H115 0.9500
C116 H116 0.9500
C121 C122 1.387(5)
C121 C126 1.396(5)
C122 C123 1.391(5)
C122 H122 0.9500
C123 C124 1.378(5)
C123 H123 0.9500
C124 C125 1.378(5)
C124 H124 0.9500
C125 C126 1.393(5)
C125 H125 0.9500
C126 H126 0.9500
C131 C136 1.389(4)
C131 C132 1.405(5)
C132 C133 1.395(5)
C132 H132 0.9500
C133 C134 1.386(5)
C133 H133 0.9500
C134 C135 1.384(5)
C134 H134 0.9500
C135 C136 1.393(5)
C135 H135 0.9500
C136 H136 0.9500
C211 C212 1.384(4)
C211 C216 1.404(5)
C212 C213 1.390(5)
C212 H212 0.9500
C213 C214 1.381(5)
C213 H213 0.9500
C214 C215 1.391(5)
C214 H214 0.9500
C215 C216 1.376(5)
C215 H215 0.9500
C216 H216 0.9500
C221 C226 1.396(5)
C221 C222 1.403(5)
C222 C223 1.393(5)
C222 H222 0.9500
C223 C224 1.382(6)
C223 H223 0.9500
C224 C225 1.380(6)
C224 H224 0.9500
C225 C226 1.392(5)
C225 H225 0.9500
C226 H226 0.9500
C231 C236 1.391(5)
C231 C232 1.398(4)
C232 C233 1.380(5)
C232 H232 0.9500
C233 C234 1.383(5)
C233 H233 0.9500
C234 C235 1.393(5)
C234 H234 0.9500
C235 C236 1.390(5)
C235 H235 0.9500
C236 H236 0.9500

loop_
_geom_torsion_atom_site_label_1
_geom_torsion_atom_site_label_2
_geom_torsion_atom_site_label_3
_geom_torsion_atom_site_label_4
_geom_torsion
F2 C1 C2 F4 54.7(3)
F1 C1 C2 F4 -55.8(3)
Ni C1 C2 F4 175.9(2)
F2 C1 C2 F3 169.1(2)
F1 C1 C2 F3 58.6(3)
Ni C1 C2 F3 -69.8(3)
F2 C1 C2 C3 -71.4(3)
F1 C1 C2 C3 178.1(2)
Ni C1 C2 C3 49.7(3)
F4 C2 C3 C4 -167.0(3)
F3 C2 C3 C4 75.3(3)
C1 C2 C3 C4 -42.1(3)
C2 C3 C4 Ni 19.5(3)
C131 P1 C111 C116 -55.0(3)
C121 P1 C111 C116 52.9(3)
Ni P1 C111 C116 -173.9(2)
C131 P1 C111 C112 128.8(2)
C121 P1 C111 C112 -123.4(3)
Ni P1 C111 C112 9.9(3)
C116 C111 C112 C113 3.1(5)
P1 C111 C112 C113 179.5(3)
C111 C112 C113 C114 -0.4(5)
C112 C113 C114 C115 -2.0(6)
C113 C114 C115 C116 1.7(6)
C114 C115 C116 C111 1.0(5)
C112 C111 C116 C115 -3.4(5)
P1 C111 C116 C115 -179.6(3)
C111 P1 C121 C122 -149.4(3)
C131 P1 C121 C122 -38.0(3)
Ni P1 C121 C122 79.0(3)
C111 P1 C121 C126 33.5(3)
C131 P1 C121 C126 144.9(3)
Ni P1 C121 C126 -98.1(2)
C126 C121 C122 C123 -0.8(5)
P1 C121 C122 C123 -178.0(3)
C121 C122 C123 C124 0.0(5)
C122 C123 C124 C125 0.6(5)
C123 C124 C125 C126 -0.4(5)
C124 C125 C126 C121 -0.5(5)
C122 C121 C126 C125 1.1(5)
P1 C121 C126 C125 178.3(3)
C111 P1 C131 C136 5.6(3)
C121 P1 C131 C136 -100.4(3)
Ni P1 C131 C136 132.3(3)
C111 P1 C131 C132 -169.0(2)
C121 P1 C131 C132 85.0(2)
Ni P1 C131 C132 -42.3(2)
C136 C131 C132 C133 2.4(5)
P1 C131 C132 C133 177.4(3)
C131 C132 C133 C134 -1.9(5)
C132 C133 C134 C135 0.5(5)
C133 C134 C135 C136 0.3(5)
C132 C131 C136 C135 -1.6(5)
P1 C131 C136 C135 -176.0(2)
C134 C135 C136 C131 0.2(5)
C231 P2 C211 C212 14.1(3)
C221 P2 C211 C212 -90.5(3)
Ni P2 C211 C212 130.5(3)
C231 P2 C211 C216 -167.2(3)
C221 P2 C211 C216 88.2(3)
Ni P2 C211 C216 -50.8(3)
C216 C211 C212 C213 0.9(5)
P2 C211 C212 C213 179.6(3)
C211 C212 C213 C214 -0.9(5)
C212 C213 C214 C215 0.0(5)
C213 C214 C215 C216 0.9(5)
C214 C215 C216 C211 -0.9(5)
C212 C211 C216 C215 0.0(5)
P2 C211 C216 C215 -178.8(3)
C211 P2 C221 C226 -26.7(3)
C231 P2 C221 C226 -133.1(3)
Ni P2 C221 C226 104.6(2)
C211 P2 C221 C222 151.9(2)
C231 P2 C221 C222 45.5(3)
Ni P2 C221 C222 -76.7(3)
C226 C221 C222 C223 0.3(4)
P2 C221 C222 C223 -178.4(2)
C221 C222 C223 C224 0.4(5)
C222 C223 C224 C225 -1.0(5)
C223 C224 C225 C226 0.7(5)
C224 C225 C226 C221 0.0(5)
C222 C221 C226 C225 -0.6(4)
P2 C221 C226 C225 178.1(2)
C211 P2 C231 C236 107.6(3)
C221 P2 C231 C236 -148.6(3)
Ni P2 C231 C236 -13.5(3)
C211 P2 C231 C232 -69.6(3)
C221 P2 C231 C232 34.1(3)
Ni P2 C231 C232 169.2(2)
C236 C231 C232 C233 -0.4(4)
P2 C231 C232 C233 176.9(2)
C231 C232 C233 C234 -0.4(5)
C232 C233 C234 C235 0.8(5)
C233 C234 C235 C236 -0.5(5)
C234 C235 C236 C231 -0.3(5)
C232 C231 C236 C235 0.7(5)
P2 C231 C236 C235 -176.6(3)
